data_7237061
loop_
_publ_author_name
'Qiao, Wei-Guo'
'Xiong, Jia-Bin'
'Yuan, Ying-Xue'
'Zhang, Hong-Chao'
'Yang, Dong'
'Liu, Minghua'
'Zheng, Yan-Song'

_publ_section_title
;
 Chiroptical property of TPE triangular macrocycle crown ethers from
 propeller-like chirality induced by chiral acids
;
_journal_issue 13
_journal_name_full 'Journal of Materials Chemistry C'
_journal_page_first 3427
_journal_paper_doi 10.1039/C7TC05759H
_journal_volume 6
_journal_year 2018
_chemical_formula_moiety 'C114 H108 O18, 3(C H Cl3), 5(C2 H3 N)'
_chemical_formula_sum 'C127 H126 Cl9 N5 O18'
_chemical_formula_weight 2329.37
_chemical_name_systematic 'TPE TriMacrocycle'
_chemical_properties_physical Efflorescent
_space_group_crystal_system triclinic
_space_group_IT_number 2
_space_group_name_Hall '-P 1'
_space_group_name_H-M_alt 'P -1'
_atom_sites_solution_hydrogens mixed
_audit_creation_method SHELXL-2014/7
_audit_update_record
;
2017-12-04 deposited with the CCDC.
2018-03-05 downloaded from the CCDC.
;
_cell_angle_alpha 102.480(2)
_cell_angle_beta 91.023(2)
_cell_angle_gamma 97.659(3)
_cell_formula_units_Z 2
_cell_length_a 14.8602(13)
_cell_length_b 19.5839(17)
_cell_length_c 22.2821(18)
_cell_measurement_reflns_used 6229
_cell_measurement_temperature 173(2)
_cell_measurement_theta_max 22.02
_cell_measurement_theta_min 2.88
_cell_volume 6267.6(9)
_computing_cell_refinement 'Bruker SAINT'
_computing_data_collection 'Bruker APEX2'
_computing_data_reduction 'Bruker SAINT'
_computing_molecular_graphics 'Bruker SHELXTL'
_computing_publication_material 'Bruker SHELXTL'
_computing_structure_refinement 'SHELXL-2014/7 (Sheldrick, 2014)'
_computing_structure_solution 'SHELXS-97 (Sheldrick 2008)'
_diffrn_ambient_temperature 173(2)
_diffrn_measured_fraction_theta_full 0.998
_diffrn_measured_fraction_theta_max 0.998
_diffrn_measurement_device_type 'Bruker APEX-II CCD'
_diffrn_measurement_method '\f and \w scans'
_diffrn_radiation_type MoK\a
_diffrn_radiation_wavelength 0.71073
_diffrn_reflns_av_R_equivalents 0.0638
_diffrn_reflns_av_unetI/netI 0.1335
_diffrn_reflns_Laue_measured_fraction_full 0.998
_diffrn_reflns_Laue_measured_fraction_max 0.998
_diffrn_reflns_limit_h_max 17
_diffrn_reflns_limit_h_min -17
_diffrn_reflns_limit_k_max 19
_diffrn_reflns_limit_k_min -23
_diffrn_reflns_limit_l_max 26
_diffrn_reflns_limit_l_min -26
_diffrn_reflns_number 42559
_diffrn_reflns_point_group_measured_fraction_full 0.998
_diffrn_reflns_point_group_measured_fraction_max 0.998
_diffrn_reflns_theta_full 25.008
_diffrn_reflns_theta_max 25.008
_diffrn_reflns_theta_min 2.774
_exptl_absorpt_coefficient_mu 0.266
_exptl_absorpt_correction_type none
_exptl_crystal_colour colorless
_exptl_crystal_density_diffrn 1.234
_exptl_crystal_description block
_exptl_crystal_F_000 2440
_exptl_crystal_preparation Luminescent
_exptl_crystal_size_max 0.16
_exptl_crystal_size_mid 0.12
_exptl_crystal_size_min 0.10
_refine_diff_density_max 1.956
_refine_diff_density_min -0.785
_refine_diff_density_rms 0.129
_refine_ls_extinction_coef 0.0026(9)
_refine_ls_extinction_expression Fc^*^=kFc[1+0.001xFc^2^\l^3^/sin(2\q)]^-1/4^
_refine_ls_extinction_method 'SHELXL-2014/7 (Sheldrick 2014'
_refine_ls_goodness_of_fit_ref 1.355
_refine_ls_hydrogen_treatment constr
_refine_ls_matrix_type full
_refine_ls_number_parameters 1535
_refine_ls_number_reflns 22066
_refine_ls_number_restraints 233
_refine_ls_restrained_S_all 1.421
_refine_ls_R_factor_all 0.2594
_refine_ls_R_factor_gt 0.1456
_refine_ls_shift/su_max 0.006
_refine_ls_shift/su_mean 0.000
_refine_ls_structure_factor_coef Fsqd
_refine_ls_weighting_details 'w=1/[\s^2^(Fo^2^)+(0.2000P)^2^] where P=(Fo^2^+2Fc^2^)/3'
_refine_ls_weighting_scheme calc
_refine_ls_wR_factor_gt 0.3782
_refine_ls_wR_factor_ref 0.4488
_reflns_Friedel_coverage 0.000
_reflns_number_gt 9688
_reflns_number_total 22066
_reflns_threshold_expression 'I > 2\s(I)'
_cod_data_source_file c7tc05759h2.cif
_cod_data_source_block zys20170505_0m
_cod_original_cell_volume 6267.5(9)
_cod_database_code 7237061
_shelx_shelxl_version_number 2014/7
_shelx_space_group_comment
; 
The symmetry employed for this shelxl refinement is uniquely defined 
by the following loop, which should always be used as a source of 
symmetry information in preference to the above space-group names. 
They are only intended as comments. 
;

loop_
_space_group_symop_operation_xyz
'x, y, z'
'-x, -y, -z'

loop_
_atom_site_label
_atom_site_type_symbol
_atom_site_fract_x
_atom_site_fract_y
_atom_site_fract_z
_atom_site_U_iso_or_equiv
_atom_site_adp_type
_atom_site_occupancy
_atom_site_site_symmetry_order
_atom_site_calc_flag
_atom_site_refinement_flags_posn
_atom_site_refinement_flags_adp
_atom_site_refinement_flags_occupancy
_atom_site_disorder_assembly
_atom_site_disorder_group
C1 C -0.0014(8) 0.0763(5) 0.3547(3) 0.069(3) Uani 1 1 d . . . . .
C2 C -0.0533(9) 0.0120(5) 0.3469(3) 0.077(4) Uani 1 1 d . . . . .
H2 H -0.0598 -0.0095 0.3813 0.093 Uiso 1 1 calc R U . . .
C3 C -0.0984(9) -0.0249(5) 0.2898(4) 0.081(4) Uani 1 1 d . . . . .
H3 H -0.1388 -0.0676 0.2864 0.097 Uiso 1 1 calc R U . . .
C4 C -0.0800(8) 0.0053(5) 0.2389(3) 0.064(3) Uani 1 1 d . . . . .
C5 C -0.0279(8) 0.0707(5) 0.2458(3) 0.066(3) Uani 1 1 d . . . . .
H5 H -0.0177 0.0911 0.2111 0.079 Uiso 1 1 calc R U . . .
C6 C 0.0105(7) 0.1076(5) 0.3049(3) 0.063(3) Uani 1 1 d . . . . .
H6 H 0.0442 0.1534 0.3099 0.076 Uiso 1 1 calc R U . . .
C7 C -0.1793(9) -0.0860(5) 0.1688(4) 0.073(3) Uani 1 1 d . . . . .
H7A H -0.2399 -0.0732 0.1803 0.087 Uiso 1 1 calc R U . . .
H7B H -0.1632 -0.1195 0.1934 0.087 Uiso 1 1 calc R U . . .
C8 C -0.1808(7) -0.1191(5) 0.1015(4) 0.061(3) Uani 1 1 d . . . . .
H8A H -0.2368 -0.1534 0.0894 0.073 Uiso 1 1 calc R U . . .
H8B H -0.1801 -0.0824 0.0771 0.073 Uiso 1 1 calc R U . . .
C9 C -0.1026(7) -0.1892(5) 0.0274(3) 0.055(2) Uani 1 1 d . . . . .
H9A H -0.0945 -0.1550 0.0005 0.066 Uiso 1 1 calc R U . . .
H9B H -0.1599 -0.2217 0.0143 0.066 Uiso 1 1 calc R U . . .
C10 C -0.0208(7) -0.2310(5) 0.0244(4) 0.058(2) Uani 1 1 d . . . . .
H10A H -0.0114 -0.2537 -0.0188 0.069 Uiso 1 1 calc R U . . .
H10B H 0.0352 -0.1989 0.0415 0.069 Uiso 1 1 calc R U . . .
C11 C 0.0308(6) -0.3234(5) 0.0629(4) 0.058(3) Uani 1 1 d . . . . .
H11A H 0.0884 -0.2915 0.0763 0.069 Uiso 1 1 calc R U . . .
H11B H 0.0385 -0.3527 0.0217 0.069 Uiso 1 1 calc R U . . .
C12 C 0.0105(7) -0.3698(5) 0.1070(4) 0.063(3) Uani 1 1 d . . . . .
H12A H -0.0526 -0.3944 0.0993 0.076 Uiso 1 1 calc R U . . .
H12B H 0.0522 -0.4059 0.1017 0.076 Uiso 1 1 calc R U . . .
C13 C 0.0006(8) -0.3696(5) 0.2123(4) 0.074(3) Uani 1 1 d . . . . .
H13A H 0.0395 -0.4075 0.2075 0.088 Uiso 1 1 calc R U . . .
H13B H -0.0637 -0.3920 0.2058 0.088 Uiso 1 1 calc R U . . .
C14 C 0.0155(9) -0.3243(6) 0.2753(5) 0.080(3) Uani 1 1 d . . . . .
H14A H -0.0197 -0.2843 0.2789 0.095 Uiso 1 1 calc R U . . .
H14B H -0.0063 -0.3521 0.3056 0.095 Uiso 1 1 calc R U . . .
C15 C 0.1270(9) -0.2671(5) 0.3529(4) 0.072(3) Uani 1 1 d . . . . .
H15A H 0.1166 -0.3039 0.3772 0.086 Uiso 1 1 calc R U . . .
H15B H 0.0862 -0.2314 0.3671 0.086 Uiso 1 1 calc R U . . .
C16 C 0.2238(8) -0.2330(5) 0.3619(4) 0.068(3) Uani 1 1 d . U . . .
H16A H 0.2407 -0.2197 0.4065 0.082 Uiso 1 1 calc R U . . .
H16B H 0.2633 -0.2675 0.3422 0.082 Uiso 1 1 calc R U . . .
C17 C 0.2049(7) -0.1129(4) 0.3664(3) 0.054(3) Uani 1 1 d . . . . .
C18 C 0.1982(7) -0.0630(5) 0.3312(3) 0.058(3) Uani 1 1 d . . . . .
H18 H 0.2184 -0.0711 0.2903 0.069 Uiso 1 1 calc R U . . .
C19 C 0.1630(8) -0.0024(5) 0.3546(3) 0.071(3) Uani 1 1 d . . . . .
H19 H 0.1549 0.0292 0.3288 0.085 Uiso 1 1 calc R U . . .
C20 C 0.1379(7) 0.0146(5) 0.4180(3) 0.060(3) Uani 1 1 d . . . . .
C21 C 0.1525(7) -0.0346(5) 0.4526(3) 0.066(3) Uani 1 1 d . . . . .
H21 H 0.1408 -0.0246 0.4952 0.079 Uiso 1 1 calc R U . . .
C22 C 0.1835(7) -0.0979(4) 0.4267(3) 0.059(3) Uani 1 1 d . . . . .
H22 H 0.1898 -0.1312 0.4513 0.071 Uiso 1 1 calc R U . . .
C23 C 0.1040(8) 0.0800(5) 0.4452(3) 0.066(3) Uani 1 1 d . . . . .
C24 C 0.0458(8) 0.1102(5) 0.4148(3) 0.069(3) Uani 1 1 d . . . . .
C25 C 0.0188(9) 0.1817(5) 0.4439(3) 0.071(4) Uani 1 1 d . . . . .
C26 C -0.0686(8) 0.1917(5) 0.4469(3) 0.070(3) Uani 1 1 d . . . . .
H26 H -0.1144 0.1544 0.4275 0.084 Uiso 1 1 calc R U . . .
C27 C -0.0936(8) 0.2554(5) 0.4776(4) 0.064(3) Uani 1 1 d . . . . .
H27 H -0.1562 0.2605 0.4805 0.077 Uiso 1 1 calc R U . . .
C28 C -0.0288(8) 0.3112(5) 0.5039(3) 0.060(3) Uani 1 1 d . . . . .
C29 C 0.0639(8) 0.3037(4) 0.4983(3) 0.064(3) Uani 1 1 d . . . . .
H29 H 0.1097 0.3422 0.5149 0.077 Uiso 1 1 calc R U . . .
C30 C 0.0874(9) 0.2402(5) 0.4686(4) 0.069(3) Uani 1 1 d . . . . .
H30 H 0.1497 0.2348 0.4643 0.083 Uiso 1 1 calc R U . . .
C31 C 0.1366(8) 0.1132(5) 0.5107(3) 0.063(3) Uani 1 1 d . . . . .
C32 C 0.0738(7) 0.1267(4) 0.5557(3) 0.051(2) Uani 1 1 d . . . . .
H32 H 0.0106 0.1152 0.5450 0.062 Uiso 1 1 calc R U . . .
C33 C 0.1029(7) 0.1567(4) 0.6157(3) 0.050(2) Uani 1 1 d . . . . .
H33 H 0.0595 0.1671 0.6460 0.060 Uiso 1 1 calc R U . . .
C34 C 0.1953(7) 0.1721(5) 0.6326(3) 0.054(3) Uani 1 1 d . . . . .
C35 C 0.2593(8) 0.1591(5) 0.5869(4) 0.067(3) Uani 1 1 d . . . . .
H35 H 0.3225 0.1713 0.5973 0.080 Uiso 1 1 calc R U . . .
C36 C 0.2289(9) 0.1281(5) 0.5266(4) 0.071(3) Uani 1 1 d . . . . .
H36 H 0.2716 0.1171 0.4960 0.085 Uiso 1 1 calc R U . . .
C37 C 0.2273(7) 0.2041(5) 0.6951(4) 0.055(2) Uani 1 1 d . . . . .
C38 C 0.2516(6) 0.2284(5) 0.7481(4) 0.052(2) Uani 1 1 d . . . . .
C39 C 0.2879(6) 0.2582(4) 0.8093(3) 0.041(2) Uani 1 1 d . . . . .
C40 C 0.2296(6) 0.2805(4) 0.8567(3) 0.0394(19) Uani 1 1 d . . . . .
H40 H 0.1659 0.2764 0.8484 0.047 Uiso 1 1 calc R U . . .
C41 C 0.2679(5) 0.3087(4) 0.9160(3) 0.0326(18) Uani 1 1 d . . . . .
H41 H 0.2287 0.3230 0.9481 0.039 Uiso 1 1 calc R U . . .
C42 C 0.3597(5) 0.3167(4) 0.9299(3) 0.0338(18) Uani 1 1 d . . . . .
C43 C 0.4151(6) 0.2917(4) 0.8812(3) 0.042(2) Uani 1 1 d . . . . .
H43 H 0.4786 0.2943 0.8894 0.050 Uiso 1 1 calc R U . . .
C44 C 0.3793(6) 0.2638(4) 0.8222(3) 0.042(2) Uani 1 1 d . . . . .
H44 H 0.4184 0.2483 0.7903 0.050 Uiso 1 1 calc R U . . .
C45 C 0.4018(5) 0.3505(4) 0.9910(3) 0.0325(18) Uani 1 1 d . . . . .
C46 C 0.3791(5) 0.4115(4) 1.0249(3) 0.0337(18) Uani 1 1 d . . . . .
C47 C 0.4755(5) 0.3151(4) 1.0114(3) 0.0345(18) Uani 1 1 d . . . . .
C48 C 0.5643(5) 0.3487(4) 1.0202(3) 0.0342(18) Uani 1 1 d . . . . .
H48 H 0.5768 0.3966 1.0170 0.041 Uiso 1 1 calc R U . . .
C49 C 0.6362(5) 0.3141(4) 1.0337(3) 0.0354(18) Uani 1 1 d . . . . .
H49 H 0.6971 0.3373 1.0376 0.043 Uiso 1 1 calc R U . . .
C50 C 0.6168(5) 0.2453(4) 1.0413(3) 0.0388(19) Uani 1 1 d . . . . .
C51 C 0.5293(6) 0.2114(4) 1.0332(4) 0.045(2) Uani 1 1 d . . . . .
H51 H 0.5166 0.1643 1.0384 0.053 Uiso 1 1 calc R U . . .
C52 C 0.4595(6) 0.2449(4) 1.0177(4) 0.047(2) Uani 1 1 d . . . . .
H52 H 0.3995 0.2201 1.0111 0.056 Uiso 1 1 calc R U . . .
C53 C 0.7745(6) 0.2361(5) 1.0606(4) 0.051(2) Uani 1 1 d . . . . .
H53A H 0.7824 0.2876 1.0785 0.061 Uiso 1 1 calc R U . . .
H53B H 0.7977 0.2286 1.0186 0.061 Uiso 1 1 calc R U . . .
C54 C 0.8252(6) 0.1995(5) 1.0997(4) 0.057(2) Uani 1 1 d . . . . .
H54A H 0.8101 0.1477 1.0852 0.068 Uiso 1 1 calc R U . . .
H54B H 0.8915 0.2125 1.0971 0.068 Uiso 1 1 calc R U . . .
C55 C 0.8482(7) 0.1916(5) 1.2020(5) 0.066(3) Uani 1 1 d . . . . .
H55A H 0.9144 0.2023 1.1977 0.079 Uiso 1 1 calc R U . . .
H55B H 0.8312 0.1397 1.1935 0.079 Uiso 1 1 calc R U . . .
C56 C 0.8230(7) 0.2250(7) 1.2666(5) 0.083(4) Uani 1 1 d . . . . .
H56A H 0.7562 0.2174 1.2694 0.099 Uiso 1 1 calc R U . . .
H56B H 0.8502 0.2024 1.2968 0.099 Uiso 1 1 calc R U . . .
C57 C 0.8394(8) 0.3340(8) 1.3427(5) 0.093(4) Uani 1 1 d . . . . .
H57A H 0.7736 0.3296 1.3500 0.111 Uiso 1 1 calc R U . . .
H57B H 0.8700 0.3135 1.3730 0.111 Uiso 1 1 calc R U . . .
C58 C 0.8765(9) 0.4079(7) 1.3496(5) 0.087(4) Uani 1 1 d . . . . .
H58A H 0.8851 0.4308 1.3939 0.104 Uiso 1 1 calc R U . . .
H58B H 0.9365 0.4116 1.3312 0.104 Uiso 1 1 calc R U . . .
C59 C 0.8560(7) 0.5136(7) 1.3236(5) 0.086(4) Uani 1 1 d D . . . .
H59A H 0.9154 0.5146 1.3041 0.104 Uiso 1 1 calc R U . . .
H59B H 0.8667 0.5391 1.3672 0.104 Uiso 1 1 calc R U . . .
C60 C 0.7968(8) 0.5492(8) 1.2927(6) 0.120(5) Uani 1 1 d D . . . .
H60A H 0.7794 0.5220 1.2507 0.144 Uiso 0.654(18) 1 d R U P A 1
H60B H 0.8254 0.5976 1.2905 0.144 Uiso 0.654(18) 1 d R U P A 1
H60C H 0.8232 0.5997 1.3016 0.144 Uiso 0.346(18) 1 d R U P A 2
H60D H 0.8032 0.5313 1.2481 0.144 Uiso 0.346(18) 1 d R U P A 2
O11 O 0.7159(8) 0.5526(8) 1.3308(7) 0.102(5) Uani 0.654(18) 1 d D U P A 1
C61 C 0.6573(10) 0.6044(8) 1.3325(6) 0.104(8) Uani 0.654(18) 1 d D . P A 1
H61A H 0.6933 0.6518 1.3377 0.125 Uiso 0.654(18) 1 calc R U P A 1
H61B H 0.6170 0.6049 1.3674 0.125 Uiso 0.654(18) 1 calc R U P A 1
C62 C 0.6018(12) 0.5858(9) 1.2726(7) 0.078(6) Uani 0.654(18) 1 d D U P A 1
H62A H 0.5730 0.6273 1.2681 0.094 Uiso 0.654(18) 1 calc R U P A 1
H62B H 0.6431 0.5760 1.2384 0.094 Uiso 0.654(18) 1 calc R U P A 1
O11' O 0.7033(8) 0.5473(11) 1.3000(10) 0.064(7) Uani 0.346(18) 1 d D U P A 2
C62' C 0.5738(10) 0.5973(7) 1.2875(11) 0.035(7) Uani 0.346(18) 1 d D U P A 2
H62C H 0.5720 0.6127 1.3328 0.041 Uiso 0.346(18) 1 calc R U P A 2
H62D H 0.5430 0.6294 1.2680 0.041 Uiso 0.346(18) 1 calc R U P A 2
C61' C 0.6704(9) 0.5970(9) 1.2682(8) 0.033(7) Uani 0.346(18) 1 d D . P A 2
H61C H 0.6726 0.5808 1.2230 0.039 Uiso 0.346(18) 1 calc R U P A 2
H61D H 0.7063 0.6445 1.2813 0.039 Uiso 0.346(18) 1 calc R U P A 2
O12 O 0.5311(5) 0.5254(3) 1.2667(3) 0.075(2) Uani 1 1 d D . . . .
C63 C 0.4927(6) 0.5029(5) 1.2085(3) 0.048(2) Uani 1 1 d . . . . .
C64 C 0.4850(5) 0.5456(4) 1.1665(3) 0.041(2) Uani 1 1 d . . . . .
H64 H 0.5053 0.5949 1.1778 0.050 Uiso 1 1 calc R U . . .
C65 C 0.4473(5) 0.5146(4) 1.1079(3) 0.0376(19) Uani 1 1 d . . . . .
H65 H 0.4431 0.5436 1.0791 0.045 Uiso 1 1 calc R U . . .
C66 C 0.4154(5) 0.4430(4) 1.0897(3) 0.0337(18) Uani 1 1 d . . . . .
C67 C 0.4184(6) 0.4023(5) 1.1335(3) 0.045(2) Uani 1 1 d . . . . .
H67 H 0.3929 0.3539 1.1235 0.054 Uiso 1 1 calc R U . . .
C68 C 0.4585(6) 0.4318(5) 1.1921(3) 0.049(2) Uani 1 1 d . . . . .
H68 H 0.4623 0.4029 1.2210 0.059 Uiso 1 1 calc R U . . .
C69 C 0.3174(5) 0.4533(4) 0.9993(3) 0.0288(16) Uani 1 1 d . . . . .
C70 C 0.2448(5) 0.4779(4) 1.0325(3) 0.0381(19) Uani 1 1 d . . . . .
H70 H 0.2386 0.4725 1.0736 0.046 Uiso 1 1 calc R U . . .
C71 C 0.1823(5) 0.5096(4) 1.0062(3) 0.0371(19) Uani 1 1 d . . . . .
H71 H 0.1317 0.5237 1.0288 0.045 Uiso 1 1 calc R U . . .
C72 C 0.1915(5) 0.5216(4) 0.9470(3) 0.0310(17) Uani 1 1 d . . . . .
C73 C 0.2670(5) 0.5016(4) 0.9154(3) 0.0343(18) Uani 1 1 d . . . . .
H73 H 0.2767 0.5117 0.8760 0.041 Uiso 1 1 calc R U . . .
C74 C 0.3275(5) 0.4675(4) 0.9405(3) 0.0343(18) Uani 1 1 d . . . . .
H74 H 0.3776 0.4530 0.9176 0.041 Uiso 1 1 calc R U . . .
C75 C 0.1270(5) 0.5546(4) 0.9205(3) 0.0371(19) Uani 1 1 d . . . . .
C76 C 0.0700(5) 0.5808(4) 0.8959(3) 0.0361(18) Uani 1 1 d . . . . .
C77 C 0.0034(5) 0.6104(4) 0.8663(3) 0.0319(17) Uani 1 1 d . . . . .
C78 C -0.0811(5) 0.6152(4) 0.8903(3) 0.0341(18) Uani 1 1 d . . . . .
H78 H -0.0948 0.5994 0.9270 0.041 Uiso 1 1 calc R U . . .
C79 C -0.1453(5) 0.6427(4) 0.8613(3) 0.0374(19) Uani 1 1 d . . . . .
H79 H -0.2020 0.6474 0.8797 0.045 Uiso 1 1 calc R U . . .
C80 C -0.1309(5) 0.6637(4) 0.8066(3) 0.0315(17) Uani 1 1 d . . . . .
C81 C -0.0427(5) 0.6608(4) 0.7845(3) 0.0386(19) Uani 1 1 d . . . . .
H81 H -0.0282 0.6773 0.7482 0.046 Uiso 1 1 calc R U . . .
C82 C 0.0230(5) 0.6348(4) 0.8140(3) 0.0394(19) Uani 1 1 d . . . . .
H82 H 0.0819 0.6337 0.7982 0.047 Uiso 1 1 calc R U . . .
C83 C -0.1992(5) 0.6914(4) 0.7742(3) 0.0289(17) Uani 1 1 d . . . . .
C84 C -0.2155(5) 0.6693(3) 0.7117(3) 0.0289(16) Uani 1 1 d . . . . .
C85 C -0.2466(5) 0.7471(4) 0.8118(3) 0.0330(18) Uani 1 1 d . . . . .
C86 C -0.2002(6) 0.7984(4) 0.8587(3) 0.0376(19) Uani 1 1 d . . . . .
H86 H -0.1381 0.7967 0.8683 0.045 Uiso 1 1 calc R U . . .
C87 C -0.2433(6) 0.8528(4) 0.8923(3) 0.046(2) Uani 1 1 d . . . . .
H87 H -0.2102 0.8886 0.9235 0.056 Uiso 1 1 calc R U . . .
C88 C -0.3334(6) 0.8542(4) 0.8797(3) 0.045(2) Uani 1 1 d D . . . .
C89 C -0.3823(6) 0.8004(4) 0.8362(3) 0.041(2) Uani 1 1 d . . . . .
H89 H -0.4460 0.7993 0.8300 0.050 Uiso 1 1 calc R U . . .
C90 C -0.3396(5) 0.7490(4) 0.8022(3) 0.0309(17) Uani 1 1 d . . . . .
H90 H -0.3736 0.7135 0.7711 0.037 Uiso 1 1 calc R U . . .
O13 O -0.3804(4) 0.9066(3) 0.9095(3) 0.0680(19) Uani 1 1 d D . . . .
C91 C -0.3239(6) 0.9692(4) 0.9443(5) 0.076(3) Uani 1 1 d D U . . .
H91A H -0.2888 0.9929 0.9153 0.091 Uiso 1 1 calc R U . . .
H91B H -0.2799 0.9548 0.9714 0.091 Uiso 1 1 calc R U . . .
C92 C -0.3762(13) 1.0206(9) 0.9827(5) 0.209(10) Uani 1 1 d D U . . .
H92A H -0.4152 0.9991 1.0111 0.251 Uiso 1 1 calc R U . . .
H92B H -0.3365 1.0631 1.0059 0.251 Uiso 1 1 calc R U . . .
O14 O -0.4262(6) 1.0347(4) 0.9344(4) 0.112(3) Uani 1 1 d D U . . .
C93 C -0.3973(7) 1.0634(7) 0.8886(4) 0.096(4) Uani 1 1 d D U . . .
H93A H -0.3887 1.0246 0.8535 0.115 Uiso 1 1 calc R U . . .
H93B H -0.3366 1.0910 0.9016 0.115 Uiso 1 1 calc R U . . .
C94 C -0.4544(8) 1.1106(4) 0.8656(5) 0.104(4) Uani 1 1 d D U . . .
H94A H -0.5031 1.1248 0.8934 0.125 Uiso 1 1 calc R U . . .
H94B H -0.4184 1.1525 0.8554 0.125 Uiso 1 1 calc R U . . .
O15 O -0.4872(7) 1.0554(6) 0.8116(4) 0.165(4) Uani 1 1 d D U . . .
C95 C -0.5521(7) 1.0695(5) 0.7781(4) 0.065(3) Uani 1 1 d D . . . .
H95A H -0.5796 1.1087 0.8033 0.078 Uiso 1 1 calc R U . . .
H95B H -0.5996 1.0276 0.7689 0.078 Uiso 1 1 calc R U . . .
C96 C -0.5283(10) 1.0889(6) 0.7189(4) 0.108(5) Uani 1 1 d D . . . .
H96A H -0.5842 1.0974 0.6986 0.130 Uiso 1 1 calc R U . . .
H96B H -0.4859 1.1337 0.7279 0.130 Uiso 1 1 calc R U . . .
O16 O -0.4873(7) 1.0369(6) 0.6768(4) 0.136(4) Uani 1 1 d D . . . .
C97 C -0.4474(12) 1.0553(7) 0.6228(6) 0.163(7) Uani 1 1 d D U . . .
H97A H -0.3955 1.0934 0.6358 0.196 Uiso 1 1 calc R U . . .
H97B H -0.4930 1.0737 0.6000 0.196 Uiso 1 1 calc R U . . .
C98 C -0.4140(7) 0.9920(6) 0.5798(5) 0.085(3) Uani 1 1 d D . . . .
H98A H -0.3839 1.0075 0.5447 0.102 Uiso 1 1 calc R U . . .
H98B H -0.3694 0.9724 0.6023 0.102 Uiso 1 1 calc R U . . .
O17 O -0.4890(8) 0.9404(5) 0.5582(5) 0.141(4) Uani 1 1 d D U . . .
C99 C -0.4752(11) 0.8795(6) 0.5119(6) 0.143(6) Uani 1 1 d D U . . .
H99A H -0.4223 0.8933 0.4886 0.171 Uiso 1 1 calc R U . . .
H99B H -0.5290 0.8674 0.4828 0.171 Uiso 1 1 calc R U . . .
C100 C -0.4592(9) 0.8118(7) 0.5329(7) 0.152(6) Uani 1 1 d D U . . .
H10C H -0.5108 0.7959 0.5564 0.183 Uiso 1 1 calc R U . . .
H10D H -0.4527 0.7734 0.4969 0.183 Uiso 1 1 calc R U . . .
O18 O -0.3791(6) 0.8294(5) 0.5702(4) 0.120(3) Uani 1 1 d D U . . .
C101 C -0.3464(9) 0.7845(7) 0.6018(5) 0.081(3) Uani 1 1 d D U . . .
C102 C -0.2808(11) 0.8167(6) 0.6431(5) 0.096(5) Uani 1 1 d . . . . .
H102 H -0.2618 0.8658 0.6475 0.115 Uiso 1 1 calc R U . . .
C103 C -0.2395(7) 0.7809(4) 0.6797(4) 0.058(3) Uani 1 1 d . . . . .
H103 H -0.1930 0.8057 0.7092 0.069 Uiso 1 1 calc R U . . .
C104 C -0.2645(6) 0.7089(4) 0.6743(3) 0.040(2) Uani 1 1 d . . . . .
C105 C -0.3326(6) 0.6743(6) 0.6307(4) 0.061(3) Uani 1 1 d . . . . .
H105 H -0.3509 0.6248 0.6249 0.074 Uiso 1 1 calc R U . . .
C106 C -0.3747(8) 0.7143(8) 0.5947(5) 0.091(4) Uani 1 1 d . U . . .
H106 H -0.4229 0.6918 0.5656 0.109 Uiso 1 1 calc R U . . .
C107 C -0.1800(5) 0.6063(4) 0.6757(3) 0.0301(17) Uani 1 1 d . . . . .
C108 C -0.1875(5) 0.5426(4) 0.6945(3) 0.0369(19) Uani 1 1 d . . . . .
H108 H -0.2154 0.5390 0.7320 0.044 Uiso 1 1 calc R U . . .
C109 C -0.1550(6) 0.4848(4) 0.6597(4) 0.047(2) Uani 1 1 d . . . . .
H109 H -0.1610 0.4417 0.6733 0.057 Uiso 1 1 calc R U . . .
C110 C -0.1130(6) 0.4888(4) 0.6041(3) 0.041(2) Uani 1 1 d . . . . .
C111 C -0.1055(5) 0.5521(4) 0.5857(3) 0.039(2) Uani 1 1 d . . . . .
H111 H -0.0766 0.5559 0.5487 0.047 Uiso 1 1 calc R U . . .
C112 C -0.1391(5) 0.6105(4) 0.6201(3) 0.0374(19) Uani 1 1 d . . . . .
H112 H -0.1344 0.6532 0.6060 0.045 Uiso 1 1 calc R U . . .
C113 C -0.0807(7) 0.4290(4) 0.5682(3) 0.055(3) Uani 1 1 d . . . . .
C114 C -0.0547(7) 0.3770(4) 0.5382(4) 0.057(3) Uani 1 1 d . . . . .
C115 C 0.2714(7) 0.6710(5) 0.1888(4) 0.065(3) Uani 1 1 d . . . . .
H115 H 0.2205 0.6988 0.2017 0.078 Uiso 1 1 calc R U . . .
N1 N 0.1906(11) 0.8390(8) 0.1371(8) 0.164(6) Uani 1 1 d . U . . .
C118 C 0.1266(14) 0.8397(8) 0.1709(9) 0.111(5) Uani 1 1 d . U . . .
C119 C 0.6679(9) 0.3485(8) 0.2066(6) 0.099(4) Uani 1 1 d . . . . .
H11C H 0.7241 0.3289 0.1954 0.148 Uiso 1 1 calc R U . . .
H11D H 0.6826 0.3960 0.2328 0.148 Uiso 1 1 calc R U . . .
H11E H 0.6340 0.3510 0.1691 0.148 Uiso 1 1 calc R U . . .
C120 C 0.6124(10) 0.3032(8) 0.2399(7) 0.091(4) Uani 1 1 d . . . . .
C121 C 0.5994(8) 0.0956(6) 0.1574(6) 0.088(4) Uani 1 1 d . . . . .
H12C H 0.5986 0.0953 0.2013 0.133 Uiso 1 1 calc R U . . .
H12D H 0.5370 0.0855 0.1396 0.133 Uiso 1 1 calc R U . . .
H12E H 0.6272 0.1421 0.1523 0.133 Uiso 1 1 calc R U . . .
C122 C 0.6493(7) 0.0446(6) 0.1278(4) 0.064(3) Uani 1 1 d . . . . .
C123 C 0.0630(8) -0.0197(5) 0.0908(5) 0.075(3) Uani 1 1 d . . . . .
H12F H 0.0873 -0.0443 0.0528 0.112 Uiso 1 1 calc R U . . .
H12G H 0.0176 -0.0525 0.1056 0.112 Uiso 1 1 calc R U . . .
H12H H 0.1126 -0.0018 0.1222 0.112 Uiso 1 1 calc R U . . .
C124 C 0.0209(7) 0.0388(6) 0.0788(4) 0.065(3) Uani 1 1 d . . . . .
C125 C 0.3904(10) 0.0684(6) 0.2510(5) 0.086(4) Uani 1 1 d . . . . .
H12I H 0.4274 0.0443 0.2194 0.129 Uiso 1 1 calc R U . . .
H12J H 0.4012 0.0543 0.2898 0.129 Uiso 1 1 calc R U . . .
H12K H 0.4070 0.1196 0.2569 0.129 Uiso 1 1 calc R U . . .
C126 C 0.2993(10) 0.0500(5) 0.2324(4) 0.055(3) Uani 1 1 d . . . . .
Cl1 Cl 0.2945(2) 0.67403(16) 0.11155(11) 0.0806(9) Uani 1 1 d . . . . .
Cl2 Cl 0.3681(2) 0.70965(19) 0.23622(12) 0.0951(10) Uani 1 1 d . . . . .
Cl3 Cl 0.2380(2) 0.58330(16) 0.19386(13) 0.0882(9) Uani 1 1 d . . . . .
C117 C 0.0566(13) 0.8457(7) 0.2002(5) 0.117(5) Uani 1 1 d . . . . .
H11F H 0.0030 0.8286 0.1721 0.175 Uiso 1 1 calc R U . . .
H11G H 0.0560 0.8955 0.2199 0.175 Uiso 1 1 calc R U . . .
H11H H 0.0558 0.8178 0.2319 0.175 Uiso 1 1 calc R U . . .
N2 N 0.5693(9) 0.2646(8) 0.2641(7) 0.126(5) Uani 1 1 d . . . . .
N3 N 0.6880(9) 0.0036(8) 0.1036(7) 0.158(6) Uani 1 1 d . . . . .
N4 N -0.0112(7) 0.0853(5) 0.0683(4) 0.081(3) Uani 1 1 d . . . . .
N5 N 0.2276(8) 0.0353(5) 0.2167(4) 0.077(3) Uani 1 1 d . . . . .
O1 O -0.1134(6) -0.0246(3) 0.1801(2) 0.077(2) Uani 1 1 d . . . . .
O2 O -0.1042(4) -0.1536(3) 0.0902(2) 0.0570(17) Uani 1 1 d . . . . .
O3 O -0.0407(4) -0.2825(3) 0.0593(3) 0.0559(16) Uani 1 1 d . . . . .
O4 O 0.0217(5) -0.3280(3) 0.1673(3) 0.0662(18) Uani 1 1 d . . . . .
O5 O 0.1075(6) -0.2985(3) 0.2880(3) 0.0676(19) Uani 1 1 d . . . . .
O6 O 0.2397(5) -0.1722(3) 0.3370(2) 0.0637(19) Uani 1 1 d . . . . .
O7 O 0.6816(4) 0.2076(3) 1.0582(3) 0.0491(15) Uani 1 1 d . . . . .
O8 O 0.8000(4) 0.2205(3) 1.1607(3) 0.0617(17) Uani 1 1 d . . . . .
O9 O 0.8540(4) 0.2964(4) 1.2803(3) 0.0644(18) Uani 1 1 d . . . . .
O10 O 0.8184(5) 0.4424(4) 1.3212(3) 0.0686(19) Uani 1 1 d . . . . .
C116 C 0.6680(9) 0.4753(7) 0.4289(7) 0.187(13) Uani 0.679(12) 1 d D . P B 1
H116 H 0.7058 0.4825 0.3936 0.225 Uiso 0.679(12) 1 calc R U P B 1
Cl4 Cl 0.5567(7) 0.4434(9) 0.4002(5) 0.250(9) Uani 0.679(12) 1 d D . P B 1
Cl5 Cl 0.6660(9) 0.5584(6) 0.4782(4) 0.255(7) Uani 0.679(12) 1 d D . P B 1
Cl6 Cl 0.7242(7) 0.4271(6) 0.4713(3) 0.200(5) Uani 0.679(12) 1 d D . P B 1
C216 C 0.6333(15) 0.4829(12) 0.4258(13) 0.187(13) Uani 0.321(12) 1 d D . P B 2
H216 H 0.6593 0.4942 0.3874 0.225 Uiso 0.321(12) 1 calc R U P B 2
Cl4' Cl 0.5914(17) 0.3935(10) 0.4051(11) 0.192(10) Uani 0.321(12) 1 d D U P B 2
Cl5' Cl 0.7254(13) 0.5031(14) 0.4791(9) 0.205(10) Uani 0.321(12) 1 d D U P B 2
Cl6' Cl 0.5503(18) 0.5382(15) 0.4435(13) 0.279(14) Uani 0.321(12) 1 d D U P B 2
C127 C -0.6574(11) 0.9010(8) 0.6273(5) 0.094(10) Uani 0.528(8) 1 d D U P C 1
H127 H -0.6086 0.9394 0.6221 0.113 Uiso 0.528(8) 1 calc R U P C 1
Cl7 Cl -0.6113(6) 0.8453(5) 0.6664(4) 0.147(4) Uani 0.528(8) 1 d D . P C 1
Cl8 Cl -0.7418(5) 0.9380(4) 0.6693(5) 0.184(6) Uani 0.528(8) 1 d D . P C 1
Cl9 Cl -0.6953(5) 0.8489(6) 0.5548(4) 0.161(4) Uani 0.528(8) 1 d D . P C 1
C227 C -0.6803(10) 0.9226(7) 0.6320(7) 0.054(6) Uani 0.472(8) 1 d D . P C 2
H227 H -0.7334 0.9117 0.6570 0.065 Uiso 0.472(8) 1 calc R U P C 2
Cl7' Cl -0.5954(9) 0.9717(7) 0.6821(5) 0.204(6) Uani 0.472(8) 1 d D U P C 2
Cl8' Cl -0.6434(18) 0.8421(7) 0.5990(9) 0.324(11) Uani 0.472(8) 1 d D U P C 2
Cl9' Cl -0.7136(11) 0.9760(9) 0.5843(7) 0.250(8) Uani 0.472(8) 1 d D U P C 2

loop_
_atom_site_aniso_label
_atom_site_aniso_U_11
_atom_site_aniso_U_22
_atom_site_aniso_U_33
_atom_site_aniso_U_23
_atom_site_aniso_U_13
_atom_site_aniso_U_12
C1 0.154(11) 0.049(6) 0.017(4) 0.005(4) 0.008(5) 0.063(7)
C2 0.166(12) 0.058(7) 0.022(4) 0.010(4) 0.017(5) 0.064(8)
C3 0.169(12) 0.057(6) 0.031(5) 0.010(4) 0.017(6) 0.062(7)
C4 0.142(10) 0.032(5) 0.028(4) 0.005(4) 0.007(5) 0.048(6)
C5 0.134(10) 0.056(6) 0.021(4) 0.011(4) 0.009(5) 0.061(7)
C6 0.119(9) 0.050(5) 0.031(4) 0.005(4) 0.004(5) 0.054(6)
C7 0.150(11) 0.038(6) 0.039(5) 0.012(4) 0.022(6) 0.039(7)
C8 0.098(8) 0.044(5) 0.047(5) 0.011(4) 0.007(5) 0.030(6)
C9 0.077(7) 0.058(6) 0.026(4) 0.003(4) 0.005(4) -0.001(5)
C10 0.070(7) 0.050(6) 0.045(5) -0.002(4) 0.016(5) 0.002(5)
C11 0.050(6) 0.057(6) 0.058(5) -0.014(5) 0.010(4) 0.016(5)
C12 0.078(8) 0.044(5) 0.062(6) -0.006(5) 0.003(5) 0.020(5)
C13 0.090(9) 0.056(6) 0.072(7) 0.009(5) 0.030(6) 0.005(6)
C14 0.094(10) 0.077(8) 0.070(7) 0.013(6) 0.031(7) 0.020(7)
C15 0.143(11) 0.042(5) 0.036(5) 0.006(4) 0.027(6) 0.034(7)
C16 0.106(7) 0.054(5) 0.050(5) 0.010(4) 0.000(5) 0.035(5)
C17 0.086(7) 0.040(5) 0.037(4) -0.005(4) 0.000(4) 0.037(5)
C18 0.092(8) 0.060(6) 0.026(4) 0.000(4) 0.001(4) 0.043(6)
C19 0.143(10) 0.054(6) 0.028(4) 0.006(4) 0.013(5) 0.060(7)
C20 0.111(8) 0.055(6) 0.024(4) 0.004(4) 0.002(4) 0.054(6)
C21 0.123(9) 0.056(6) 0.026(4) 0.004(4) 0.011(5) 0.052(6)
C22 0.107(8) 0.045(5) 0.034(4) 0.009(4) -0.006(5) 0.043(5)
C23 0.142(10) 0.047(5) 0.019(4) 0.001(4) 0.010(5) 0.057(6)
C24 0.136(10) 0.053(6) 0.027(4) -0.006(4) 0.008(5) 0.061(6)
C25 0.158(12) 0.052(6) 0.020(4) 0.007(4) 0.008(5) 0.076(8)
C26 0.134(10) 0.050(6) 0.032(4) -0.002(4) -0.014(5) 0.060(7)
C27 0.116(9) 0.050(6) 0.033(4) 0.004(4) -0.008(5) 0.047(6)
C28 0.121(10) 0.042(6) 0.027(4) 0.012(4) 0.014(5) 0.046(6)
C29 0.137(10) 0.035(5) 0.035(4) 0.017(4) 0.027(5) 0.048(6)
C30 0.136(10) 0.053(6) 0.037(5) 0.020(5) 0.033(6) 0.060(7)
C31 0.130(10) 0.048(5) 0.022(4) 0.004(4) -0.002(5) 0.063(6)
C32 0.094(7) 0.041(5) 0.025(4) 0.004(4) -0.004(4) 0.035(5)
C33 0.095(8) 0.042(5) 0.020(4) 0.007(3) 0.007(4) 0.036(5)
C34 0.090(8) 0.053(6) 0.026(4) 0.006(4) 0.011(5) 0.041(6)
C35 0.093(8) 0.073(7) 0.042(5) 0.014(5) 0.007(5) 0.039(6)
C36 0.118(10) 0.080(7) 0.032(5) 0.020(5) 0.019(5) 0.064(7)
C37 0.079(7) 0.057(6) 0.032(5) 0.007(4) 0.005(4) 0.024(5)
C38 0.063(7) 0.066(6) 0.037(5) 0.024(4) 0.010(4) 0.019(5)
C39 0.058(6) 0.045(5) 0.025(4) 0.012(3) 0.000(4) 0.023(4)
C40 0.043(5) 0.045(5) 0.031(4) 0.005(3) 0.003(4) 0.016(4)
C41 0.034(5) 0.036(4) 0.028(4) 0.007(3) 0.004(3) 0.007(4)
C42 0.034(5) 0.042(5) 0.031(4) 0.013(3) -0.003(3) 0.017(4)
C43 0.037(5) 0.055(5) 0.040(4) 0.017(4) 0.005(4) 0.018(4)
C44 0.041(6) 0.055(5) 0.035(4) 0.014(4) 0.008(4) 0.022(4)
C45 0.030(5) 0.043(5) 0.030(4) 0.017(3) 0.002(3) 0.010(4)
C46 0.030(5) 0.044(5) 0.035(4) 0.024(4) -0.001(3) 0.007(4)
C47 0.039(5) 0.034(4) 0.033(4) 0.011(3) -0.004(3) 0.006(4)
C48 0.037(5) 0.032(4) 0.039(4) 0.015(3) -0.005(3) 0.011(4)
C49 0.033(5) 0.034(4) 0.042(4) 0.016(3) -0.006(3) 0.004(4)
C50 0.035(5) 0.042(5) 0.043(4) 0.015(4) -0.005(4) 0.011(4)
C51 0.036(5) 0.045(5) 0.063(5) 0.036(4) -0.003(4) 0.003(4)
C52 0.037(5) 0.051(5) 0.062(5) 0.035(4) -0.004(4) 0.004(4)
C53 0.030(5) 0.056(6) 0.075(6) 0.028(5) 0.006(4) 0.011(4)
C54 0.040(6) 0.064(6) 0.078(6) 0.034(5) 0.006(5) 0.021(5)
C55 0.052(7) 0.074(7) 0.082(7) 0.042(6) -0.018(5) 0.008(5)
C56 0.051(7) 0.112(10) 0.116(9) 0.091(8) 0.005(6) 0.015(7)
C57 0.085(9) 0.157(13) 0.068(7) 0.068(8) 0.019(6) 0.057(9)
C58 0.087(9) 0.117(11) 0.063(7) 0.025(7) -0.013(6) 0.035(9)
C59 0.057(8) 0.119(11) 0.085(8) 0.023(7) 0.002(6) 0.018(8)
C60 0.136(15) 0.130(13) 0.092(9) 0.020(9) -0.009(10) 0.024(11)
O11 0.079(8) 0.104(8) 0.125(9) 0.025(7) -0.045(7) 0.025(6)
C61 0.14(2) 0.110(16) 0.058(11) 0.003(10) -0.011(11) 0.015(14)
C62 0.086(11) 0.079(9) 0.067(9) 0.007(7) -0.012(8) 0.016(8)
O11' 0.065(11) 0.074(10) 0.055(9) 0.024(8) -0.030(7) 0.005(8)
C62' 0.036(10) 0.031(10) 0.027(9) -0.018(7) -0.012(8) 0.014(8)
C61' 0.022(14) 0.052(15) 0.021(11) 0.013(10) 0.006(9) -0.014(11)
O12 0.108(6) 0.075(5) 0.039(3) 0.015(3) -0.027(4) 0.006(4)
C63 0.055(6) 0.056(6) 0.033(4) 0.010(4) -0.007(4) 0.008(5)
C64 0.046(5) 0.043(5) 0.033(4) 0.007(4) -0.008(4) 0.004(4)
C65 0.033(5) 0.054(5) 0.034(4) 0.023(4) 0.002(3) 0.011(4)
C66 0.033(5) 0.038(5) 0.034(4) 0.012(3) -0.001(3) 0.012(4)
C67 0.047(6) 0.054(5) 0.039(4) 0.020(4) -0.003(4) 0.008(4)
C68 0.051(6) 0.067(6) 0.039(4) 0.033(4) -0.002(4) 0.010(5)
C69 0.024(4) 0.030(4) 0.033(4) 0.013(3) -0.004(3) -0.001(3)
C70 0.039(5) 0.047(5) 0.029(4) 0.008(3) 0.004(3) 0.009(4)
C71 0.031(5) 0.049(5) 0.035(4) 0.010(4) 0.005(3) 0.015(4)
C72 0.030(5) 0.031(4) 0.032(4) 0.008(3) -0.008(3) 0.005(3)
C73 0.044(5) 0.029(4) 0.034(4) 0.016(3) -0.002(3) 0.008(4)
C74 0.026(4) 0.042(5) 0.038(4) 0.016(4) 0.004(3) 0.006(4)
C75 0.034(5) 0.042(5) 0.037(4) 0.009(4) 0.004(4) 0.008(4)
C76 0.036(5) 0.038(4) 0.037(4) 0.012(3) 0.002(4) 0.008(4)
C77 0.032(5) 0.026(4) 0.041(4) 0.010(3) -0.008(3) 0.010(3)
C78 0.038(5) 0.037(4) 0.034(4) 0.019(3) 0.003(3) 0.012(4)
C79 0.035(5) 0.043(5) 0.040(4) 0.016(4) 0.005(3) 0.016(4)
C80 0.035(5) 0.027(4) 0.032(4) 0.004(3) 0.002(3) 0.008(3)
C81 0.046(5) 0.047(5) 0.026(4) 0.015(3) 0.002(3) 0.007(4)
C82 0.038(5) 0.051(5) 0.037(4) 0.019(4) 0.005(4) 0.017(4)
C83 0.033(5) 0.028(4) 0.030(4) 0.010(3) 0.002(3) 0.012(3)
C84 0.027(4) 0.022(4) 0.037(4) 0.004(3) -0.003(3) 0.006(3)
C85 0.042(5) 0.035(4) 0.029(4) 0.015(3) 0.006(3) 0.014(4)
C86 0.050(5) 0.035(4) 0.028(4) 0.005(3) -0.002(4) 0.013(4)
C87 0.069(7) 0.033(5) 0.038(4) 0.003(4) 0.014(4) 0.016(4)
C88 0.066(7) 0.031(5) 0.042(4) 0.005(4) 0.028(4) 0.019(4)
C89 0.048(6) 0.031(4) 0.049(5) 0.013(4) 0.019(4) 0.010(4)
C90 0.040(5) 0.027(4) 0.028(4) 0.008(3) 0.004(3) 0.008(4)
O13 0.066(5) 0.035(3) 0.096(5) -0.005(3) 0.043(4) 0.011(3)
C91 0.074(6) 0.045(5) 0.094(6) -0.019(5) 0.030(5) 0.013(5)
C92 0.198(13) 0.208(13) 0.218(13) 0.038(9) -0.005(9) 0.038(9)
O14 0.144(7) 0.066(5) 0.116(6) 0.002(4) 0.015(5) 0.004(5)
C93 0.099(7) 0.154(8) 0.066(6) 0.052(6) 0.038(5) 0.081(6)
C94 0.087(7) 0.030(5) 0.168(8) -0.040(5) 0.010(6) 0.016(5)
O15 0.157(8) 0.186(8) 0.142(7) 0.013(7) 0.029(6) 0.026(7)
C95 0.087(8) 0.052(6) 0.066(6) 0.017(5) 0.013(6) 0.034(6)
C96 0.204(15) 0.071(8) 0.067(7) 0.009(6) 0.008(8) 0.092(10)
O16 0.137(9) 0.168(10) 0.130(8) 0.076(8) 0.032(7) 0.039(8)
C97 0.160(10) 0.146(10) 0.190(11) 0.048(8) 0.013(8) 0.025(8)
C98 0.053(8) 0.112(10) 0.094(8) 0.026(7) 0.014(6) 0.012(7)
O17 0.148(8) 0.142(7) 0.136(7) 0.030(6) 0.025(6) 0.037(6)
C99 0.159(10) 0.148(9) 0.131(9) 0.033(8) 0.005(7) 0.053(8)
C100 0.147(10) 0.178(10) 0.146(9) 0.049(8) 0.034(8) 0.049(8)
O18 0.140(6) 0.172(7) 0.098(5) 0.085(5) 0.042(5) 0.107(6)
C101 0.094(7) 0.120(8) 0.057(5) 0.042(6) 0.022(5) 0.072(6)
C102 0.200(15) 0.066(7) 0.050(6) 0.030(5) 0.042(8) 0.087(9)
C103 0.104(8) 0.044(5) 0.038(4) 0.016(4) 0.013(5) 0.039(5)
C104 0.057(6) 0.040(5) 0.029(4) 0.010(3) 0.007(4) 0.030(4)
C105 0.052(6) 0.085(7) 0.050(5) 0.017(5) -0.015(5) 0.023(6)
C106 0.066(6) 0.144(8) 0.068(6) 0.026(6) -0.012(5) 0.034(6)
C107 0.030(4) 0.031(4) 0.030(4) 0.004(3) -0.001(3) 0.012(3)
C108 0.053(5) 0.027(4) 0.032(4) 0.007(3) 0.012(4) 0.013(4)
C109 0.074(7) 0.022(4) 0.050(5) 0.014(4) 0.008(4) 0.015(4)
C110 0.055(6) 0.032(4) 0.038(4) 0.000(4) 0.009(4) 0.024(4)
C111 0.052(6) 0.039(5) 0.033(4) 0.014(4) 0.016(4) 0.015(4)
C112 0.057(6) 0.031(4) 0.026(4) 0.007(3) 0.003(4) 0.012(4)
C113 0.099(8) 0.036(5) 0.036(4) 0.011(4) 0.015(5) 0.025(5)
C114 0.101(8) 0.039(5) 0.035(4) 0.002(4) 0.008(5) 0.032(5)
C115 0.062(7) 0.068(7) 0.063(6) 0.005(5) 0.014(5) 0.018(5)
N1 0.126(11) 0.126(10) 0.203(13) -0.031(9) -0.021(10) -0.001(9)
C118 0.114(9) 0.088(8) 0.113(8) -0.007(7) -0.027(7) 0.009(7)
C119 0.079(9) 0.120(11) 0.101(9) 0.029(8) -0.020(7) 0.021(9)
C120 0.072(10) 0.094(10) 0.110(11) 0.018(8) -0.030(8) 0.036(8)
C121 0.067(8) 0.079(8) 0.112(9) 0.006(7) 0.030(7) 0.010(6)
C122 0.054(7) 0.092(8) 0.054(5) 0.018(5) 0.001(5) 0.032(6)
C123 0.077(8) 0.058(6) 0.090(7) 0.019(6) -0.012(6) 0.010(6)
C124 0.074(8) 0.067(7) 0.048(5) 0.007(5) -0.003(5) 0.002(6)
C125 0.124(12) 0.071(8) 0.059(6) 0.010(5) 0.025(7) 0.002(8)
C126 0.078(9) 0.055(6) 0.034(5) 0.013(4) 0.003(5) 0.011(6)
Cl1 0.096(2) 0.088(2) 0.0615(15) 0.0213(14) 0.0121(14) 0.0181(17)
Cl2 0.080(2) 0.128(3) 0.0640(16) -0.0018(16) 0.0034(15) 0.0032(19)
Cl3 0.099(2) 0.088(2) 0.0840(19) 0.0288(16) 0.0325(17) 0.0142(18)
C117 0.191(17) 0.099(10) 0.058(7) 0.000(7) -0.036(9) 0.046(11)
N2 0.093(10) 0.126(11) 0.160(12) 0.039(9) 0.004(8) 0.008(8)
N3 0.120(11) 0.132(11) 0.231(16) 0.026(11) 0.055(11) 0.069(10)
N4 0.092(8) 0.078(6) 0.081(6) 0.027(5) 0.015(5) 0.026(6)
N5 0.103(9) 0.083(7) 0.052(5) 0.025(5) 0.005(6) 0.018(7)
O1 0.164(8) 0.044(4) 0.026(3) 0.008(3) 0.007(4) 0.030(4)
O2 0.091(5) 0.046(3) 0.034(3) -0.001(3) 0.005(3) 0.025(3)
O3 0.058(4) 0.047(4) 0.061(4) 0.005(3) 0.011(3) 0.013(3)
O4 0.096(5) 0.042(4) 0.054(4) -0.004(3) 0.017(3) 0.008(3)
O5 0.102(6) 0.052(4) 0.043(3) -0.002(3) 0.020(4) 0.009(4)
O6 0.111(6) 0.040(3) 0.048(3) 0.004(3) 0.015(3) 0.042(4)
O7 0.039(4) 0.038(3) 0.078(4) 0.028(3) -0.009(3) 0.010(3)
O8 0.048(4) 0.074(4) 0.077(4) 0.040(4) -0.007(3) 0.020(3)
O9 0.048(4) 0.093(5) 0.064(4) 0.043(4) 0.008(3) 0.009(4)
O10 0.058(5) 0.099(6) 0.053(4) 0.025(4) -0.001(3) 0.011(4)
C116 0.043(16) 0.37(4) 0.085(11) -0.065(16) 0.006(11) -0.001(18)
Cl4 0.137(9) 0.38(2) 0.215(11) 0.111(14) -0.057(8) -0.102(12)
Cl5 0.333(17) 0.281(13) 0.123(6) -0.067(7) 0.025(8) 0.127(12)
Cl6 0.301(13) 0.222(11) 0.079(4) 0.027(5) 0.040(6) 0.046(9)
C216 0.043(16) 0.37(4) 0.085(11) -0.065(16) 0.006(11) -0.001(18)
Cl4' 0.205(17) 0.174(15) 0.175(15) 0.002(12) -0.006(12) 0.005(13)
Cl5' 0.186(15) 0.236(19) 0.166(13) -0.001(13) -0.034(12) 0.015(14)
Cl6' 0.24(2) 0.37(2) 0.238(19) 0.094(16) 0.049(15) 0.032(17)
C127 0.079(13) 0.103(13) 0.100(12) 0.021(9) -0.008(8) 0.018(9)
Cl7 0.160(8) 0.150(7) 0.142(7) 0.051(6) 0.069(6) 0.016(6)
Cl8 0.083(6) 0.106(6) 0.317(14) -0.039(7) 0.070(7) -0.015(4)
Cl9 0.068(5) 0.230(11) 0.165(8) -0.003(7) -0.036(5) 0.032(6)
C227 0.022(11) 0.028(10) 0.098(16) -0.022(10) 0.012(10) 0.012(9)
Cl7' 0.204(12) 0.236(13) 0.184(10) 0.077(9) 0.016(9) 0.026(10)
Cl8' 0.45(2) 0.212(14) 0.322(18) 0.088(13) -0.108(16) 0.043(14)
Cl9' 0.235(14) 0.312(16) 0.232(13) 0.121(12) 0.014(10) 0.036(12)

loop_
_atom_type_symbol
_atom_type_description
_atom_type_scat_dispersion_real
_atom_type_scat_dispersion_imag
_atom_type_scat_source
C C 0.0033 0.0016 'International Tables Vol C Tables 4.2.6.8 and 6.1.1.4'
H H 0.0000 0.0000 'International Tables Vol C Tables 4.2.6.8 and 6.1.1.4'
O O 0.0106 0.0060 'International Tables Vol C Tables 4.2.6.8 and 6.1.1.4'
N N 0.0061 0.0033 'International Tables Vol C Tables 4.2.6.8 and 6.1.1.4'
Cl Cl 0.1484 0.1585 'International Tables Vol C Tables 4.2.6.8 and 6.1.1.4'

loop_
_geom_angle_atom_site_label_1
_geom_angle_atom_site_label_2
_geom_angle_atom_site_label_3
_geom_angle
C2 C1 C6 119.2(9)
C2 C1 C24 120.1(8)
C6 C1 C24 120.5(10)
C1 C2 C3 123.3(8)
C1 C2 H2 118.4
C3 C2 H2 118.4
C4 C3 C2 116.4(11)
C4 C3 H3 121.8
C2 C3 H3 121.8
O1 C4 C5 114.7(7)
O1 C4 C3 124.3(10)
C5 C4 C3 121.0(9)
C4 C5 C6 120.1(8)
C4 C5 H5 119.9
C6 C5 H5 119.9
C1 C6 C5 119.7(10)
C1 C6 H6 120.2
C5 C6 H6 120.2
O1 C7 C8 107.6(8)
O1 C7 H7A 110.2
C8 C7 H7A 110.2
O1 C7 H7B 110.2
C8 C7 H7B 110.2
H7A C7 H7B 108.5
O2 C8 C7 108.4(8)
O2 C8 H8A 110.0
C7 C8 H8A 110.0
O2 C8 H8B 110.0
C7 C8 H8B 110.0
H8A C8 H8B 108.4
O2 C9 C10 105.3(7)
O2 C9 H9A 110.7
C10 C9 H9A 110.7
O2 C9 H9B 110.7
C10 C9 H9B 110.7
H9A C9 H9B 108.8
O3 C10 C9 107.4(7)
O3 C10 H10A 110.2
C9 C10 H10A 110.2
O3 C10 H10B 110.2
C9 C10 H10B 110.2
H10A C10 H10B 108.5
O3 C11 C12 110.8(7)
O3 C11 H11A 109.5
C12 C11 H11A 109.5
O3 C11 H11B 109.5
C12 C11 H11B 109.5
H11A C11 H11B 108.1
O4 C12 C11 108.8(7)
O4 C12 H12A 109.9
C11 C12 H12A 109.9
O4 C12 H12B 109.9
C11 C12 H12B 109.9
H12A C12 H12B 108.3
O4 C13 C14 110.2(8)
O4 C13 H13A 109.6
C14 C13 H13A 109.6
O4 C13 H13B 109.6
C14 C13 H13B 109.6
H13A C13 H13B 108.1
O5 C14 C13 110.7(8)
O5 C14 H14A 109.5
C13 C14 H14A 109.5
O5 C14 H14B 109.5
C13 C14 H14B 109.5
H14A C14 H14B 108.1
O5 C15 C16 108.9(8)
O5 C15 H15A 109.9
C16 C15 H15A 109.9
O5 C15 H15B 109.9
C16 C15 H15B 109.9
H15A C15 H15B 108.3
O6 C16 C15 112.7(8)
O6 C16 H16A 109.0
C15 C16 H16A 109.0
O6 C16 H16B 109.0
C15 C16 H16B 109.0
H16A C16 H16B 107.8
C22 C17 O6 125.5(7)
C22 C17 C18 119.2(7)
O6 C17 C18 115.1(7)
C19 C18 C17 120.7(7)
C19 C18 H18 119.7
C17 C18 H18 119.7
C18 C19 C20 121.5(7)
C18 C19 H19 119.3
C20 C19 H19 119.3
C21 C20 C19 115.5(6)
C21 C20 C23 121.6(7)
C19 C20 C23 122.9(7)
C22 C21 C20 122.0(7)
C22 C21 H21 119.0
C20 C21 H21 119.0
C17 C22 C21 120.8(7)
C17 C22 H22 119.6
C21 C22 H22 119.6
C24 C23 C20 123.3(7)
C24 C23 C31 120.9(7)
C20 C23 C31 115.8(7)
C23 C24 C1 124.8(7)
C23 C24 C25 120.8(8)
C1 C24 C25 114.3(7)
C26 C25 C30 118.7(8)
C26 C25 C24 121.3(12)
C30 C25 C24 120.0(10)
C25 C26 C27 121.3(11)
C25 C26 H26 119.3
C27 C26 H26 119.3
C28 C27 C26 120.7(10)
C28 C27 H27 119.7
C26 C27 H27 119.7
C27 C28 C29 119.2(8)
C27 C28 C114 120.8(10)
C29 C28 C114 119.9(10)
C30 C29 C28 119.3(11)
C30 C29 H29 120.4
C28 C29 H29 120.4
C29 C30 C25 120.6(10)
C29 C30 H30 119.7
C25 C30 H30 119.7
C36 C31 C32 120.0(8)
C36 C31 C23 120.2(8)
C32 C31 C23 119.8(10)
C33 C32 C31 120.2(10)
C33 C32 H32 119.9
C31 C32 H32 119.9
C32 C33 C34 120.6(8)
C32 C33 H33 119.7
C34 C33 H33 119.7
C33 C34 C35 119.3(8)
C33 C34 C37 121.5(7)
C35 C34 C37 119.1(10)
C36 C35 C34 119.4(10)
C36 C35 H35 120.3
C34 C35 H35 120.3
C31 C36 C35 120.4(8)
C31 C36 H36 119.8
C35 C36 H36 119.8
C38 C37 C34 177.1(11)
C37 C38 C39 175.3(10)
C44 C39 C40 119.9(7)
C44 C39 C38 119.9(7)
C40 C39 C38 120.2(8)
C41 C40 C39 118.3(7)
C41 C40 H40 120.9
C39 C40 H40 120.9
C42 C41 C40 122.9(6)
C42 C41 H41 118.5
C40 C41 H41 118.5
C41 C42 C43 116.6(7)
C41 C42 C45 123.7(6)
C43 C42 C45 119.6(7)
C44 C43 C42 121.7(7)
C44 C43 H43 119.2
C42 C43 H43 119.2
C39 C44 C43 120.5(7)
C39 C44 H44 119.8
C43 C44 H44 119.8
C46 C45 C42 122.9(6)
C46 C45 C47 122.3(7)
C42 C45 C47 114.7(6)
C45 C46 C69 121.6(6)
C45 C46 C66 123.3(6)
C69 C46 C66 115.1(6)
C48 C47 C52 117.4(7)
C48 C47 C45 120.8(7)
C52 C47 C45 121.6(7)
C47 C48 C49 121.9(7)
C47 C48 H48 119.1
C49 C48 H48 119.1
C50 C49 C48 118.7(8)
C50 C49 H49 120.7
C48 C49 H49 120.7
C51 C50 O7 116.2(7)
C51 C50 C49 120.2(7)
O7 C50 C49 123.6(8)
C50 C51 C52 120.8(7)
C50 C51 H51 119.6
C52 C51 H51 119.6
C51 C52 C47 121.0(8)
C51 C52 H52 119.5
C47 C52 H52 119.5
O7 C53 C54 107.7(7)
O7 C53 H53A 110.2
C54 C53 H53A 110.2
O7 C53 H53B 110.2
C54 C53 H53B 110.2
H53A C53 H53B 108.5
O8 C54 C53 108.1(7)
O8 C54 H54A 110.1
C53 C54 H54A 110.1
O8 C54 H54B 110.1
C53 C54 H54B 110.1
H54A C54 H54B 108.4
O8 C55 C56 107.0(8)
O8 C55 H55A 110.3
C56 C55 H55A 110.3
O8 C55 H55B 110.3
C56 C55 H55B 110.3
H55A C55 H55B 108.6
O9 C56 C55 110.3(8)
O9 C56 H56A 109.6
C55 C56 H56A 109.6
O9 C56 H56B 109.6
C55 C56 H56B 109.6
H56A C56 H56B 108.1
C58 C57 O9 108.6(9)
C58 C57 H57A 110.0
O9 C57 H57A 110.0
C58 C57 H57B 110.0
O9 C57 H57B 110.0
H57A C57 H57B 108.3
O10 C58 C57 110.5(11)
O10 C58 H58A 109.5
C57 C58 H58A 109.5
O10 C58 H58B 109.5
C57 C58 H58B 109.5
H58A C58 H58B 108.1
O10 C59 C60 111.8(10)
O10 C59 H59A 109.3
C60 C59 H59A 109.3
O10 C59 H59B 109.3
C60 C59 H59B 109.3
H59A C59 H59B 107.9
O11' C60 C59 125.2(11)
C59 C60 O11 104.0(10)
C59 C60 H60A 111.0
O11 C60 H60A 110.4
C59 C60 H60B 112.2
O11 C60 H60B 110.6
H60A C60 H60B 108.7
O11' C60 H60C 106.5
C59 C60 H60C 106.8
O11' C60 H60D 105.3
C59 C60 H60D 105.9
H60C C60 H60D 105.7
C61 O11 C60 122.9(12)
O11 C61 C62 107.7(13)
O11 C61 H61A 110.2
C62 C61 H61A 110.2
O11 C61 H61B 110.2
C62 C61 H61B 110.2
H61A C61 H61B 108.5
O12 C62 C61 114.6(12)
O12 C62 H62A 108.6
C61 C62 H62A 108.6
O12 C62 H62B 108.6
C61 C62 H62B 108.6
H62A C62 H62B 107.6
C60 O11' C61' 108.7(12)
O12 C62' C61' 104.8(11)
O12 C62' H62C 110.8
C61' C62' H62C 110.8
O12 C62' H62D 110.8
C61' C62' H62D 110.8
H62C C62' H62D 108.9
O11' C61' C62' 102.9(13)
O11' C61' H61C 111.2
C62' C61' H61C 111.2
O11' C61' H61D 111.2
C62' C61' H61D 111.2
H61C C61' H61D 109.1
C63 O12 C62' 119.9(12)
C63 O12 C62 112.8(8)
O12 C63 C68 115.0(7)
O12 C63 C64 125.4(8)
C68 C63 C64 119.6(7)
C65 C64 C63 118.8(8)
C65 C64 H64 120.6
C63 C64 H64 120.6
C66 C65 C64 122.7(7)
C66 C65 H65 118.7
C64 C65 H65 118.7
C65 C66 C67 117.5(7)
C65 C66 C46 120.6(6)
C67 C66 C46 121.9(7)
C66 C67 C68 120.8(8)
C66 C67 H67 119.6
C68 C67 H67 119.6
C63 C68 C67 120.4(7)
C63 C68 H68 119.8
C67 C68 H68 119.8
C70 C69 C74 117.3(6)
C70 C69 C46 120.8(6)
C74 C69 C46 121.8(6)
C71 C70 C69 120.8(6)
C71 C70 H70 119.6
C69 C70 H70 119.6
C70 C71 C72 121.3(6)
C70 C71 H71 119.3
C72 C71 H71 119.3
C73 C72 C71 118.2(6)
C73 C72 C75 120.9(6)
C71 C72 C75 120.9(6)
C74 C73 C72 120.5(6)
C74 C73 H73 119.7
C72 C73 H73 119.7
C73 C74 C69 121.7(6)
C73 C74 H74 119.1
C69 C74 H74 119.1
C76 C75 C72 177.6(8)
C75 C76 C77 178.9(8)
C82 C77 C78 119.3(6)
C82 C77 C76 120.5(7)
C78 C77 C76 120.2(6)
C79 C78 C77 120.1(6)
C79 C78 H78 119.9
C77 C78 H78 119.9
C78 C79 C80 122.7(7)
C78 C79 H79 118.6
C80 C79 H79 118.6
C79 C80 C81 115.7(6)
C79 C80 C83 123.5(6)
C81 C80 C83 120.7(6)
C82 C81 C80 121.9(7)
C82 C81 H81 119.0
C80 C81 H81 119.0
C77 C82 C81 120.0(7)
C77 C82 H82 120.0
C81 C82 H82 120.0
C84 C83 C80 121.3(6)
C84 C83 C85 121.9(6)
C80 C83 C85 116.8(6)
C83 C84 C107 121.9(6)
C83 C84 C104 123.0(6)
C107 C84 C104 114.9(6)
C86 C85 C90 117.3(6)
C86 C85 C83 120.8(7)
C90 C85 C83 121.9(7)
C85 C86 C87 121.1(8)
C85 C86 H86 119.5
C87 C86 H86 119.5
C88 C87 C86 119.5(8)
C88 C87 H87 120.2
C86 C87 H87 120.2
C87 C88 O13 123.3(8)
C87 C88 C89 120.1(6)
O13 C88 C89 116.6(8)
C90 C89 C88 120.1(8)
C90 C89 H89 119.9
C88 C89 H89 119.9
C89 C90 C85 121.6(7)
C89 C90 H90 119.2
C85 C90 H90 119.2
C88 O13 C91 114.9(6)
O13 C91 C92 113.6(9)
O13 C91 H91A 108.8
C92 C91 H91A 108.8
O13 C91 H91B 108.8
C92 C91 H91B 108.8
H91A C91 H91B 107.7
O14 C92 C91 96.7(8)
O14 C92 H92A 112.4
C91 C92 H92A 112.4
O14 C92 H92B 112.4
C91 C92 H92B 112.4
H92A C92 H92B 110.0
C93 O14 C92 129.1(12)
O14 C93 C94 118.6(9)
O14 C93 H93A 107.7
C94 C93 H93A 107.7
O14 C93 H93B 107.7
C94 C93 H93B 107.7
H93A C93 H93B 107.1
O15 C94 C93 91.8(7)
O15 C94 H94A 113.3
C93 C94 H94A 113.3
O15 C94 H94B 113.3
C93 C94 H94B 113.3
H94A C94 H94B 110.6
C95 O15 C94 115.6(9)
O15 C95 C96 117.9(9)
O15 C95 H95A 107.8
C96 C95 H95A 107.8
O15 C95 H95B 107.8
C96 C95 H95B 107.8
H95A C95 H95B 107.2
O16 C96 C95 114.7(7)
O16 C96 H96A 108.6
C95 C96 H96A 108.6
O16 C96 H96B 108.6
C95 C96 H96B 108.6
H96A C96 H96B 107.6
C96 O16 C97 119.0(8)
O16 C97 C98 112.5(9)
O16 C97 H97A 109.1
C98 C97 H97A 109.1
O16 C97 H97B 109.1
C98 C97 H97B 109.1
H97A C97 H97B 107.8
O17 C98 C97 108.7(9)
O17 C98 H98A 109.9
C97 C98 H98A 109.9
O17 C98 H98B 109.9
C97 C98 H98B 109.9
H98A C98 H98B 108.3
C98 O17 C99 118.3(10)
O17 C99 C100 118.2(10)
O17 C99 H99A 107.8
C100 C99 H99A 107.8
O17 C99 H99B 107.8
C100 C99 H99B 107.8
H99A C99 H99B 107.1
O18 C100 C99 106.2(9)
O18 C100 H10C 110.5
C99 C100 H10C 110.5
O18 C100 H10D 110.5
C99 C100 H10D 110.5
H10C C100 H10D 108.7
C101 O18 C100 123.6(11)
C102 C101 C106 120.3(9)
C102 C101 O18 112.8(12)
C106 C101 O18 127.0(13)
C101 C102 C103 121.7(11)
C101 C102 H102 119.2
C103 C102 H102 119.2
C102 C103 C104 121.0(10)
C102 C103 H103 119.5
C104 C103 H103 119.5
C105 C104 C103 118.0(7)
C105 C104 C84 121.2(7)
C103 C104 C84 120.8(8)
C104 C105 C106 118.8(10)
C104 C105 H105 120.6
C106 C105 H105 120.6
C101 C106 C105 120.3(11)
C101 C106 H106 119.8
C105 C106 H106 119.8
C108 C107 C112 118.7(6)
C108 C107 C84 122.2(6)
C112 C107 C84 119.0(6)
C109 C108 C107 120.9(7)
C109 C108 H108 119.6
C107 C108 H108 119.6
C108 C109 C110 120.7(7)
C108 C109 H109 119.6
C110 C109 H109 119.6
C111 C110 C109 118.1(6)
C111 C110 C113 121.4(7)
C109 C110 C113 120.5(7)
C110 C111 C112 121.6(7)
C110 C111 H111 119.2
C112 C111 H111 119.2
C111 C112 C107 119.9(7)
C111 C112 H112 120.1
C107 C112 H112 120.1
C114 C113 C110 178.5(10)
C113 C114 C28 175.7(11)
Cl2 C115 Cl3 111.6(6)
Cl2 C115 Cl1 109.2(5)
Cl3 C115 Cl1 109.6(5)
Cl2 C115 H115 108.8
Cl3 C115 H115 108.8
Cl1 C115 H115 108.8
N1 C118 C117 171(2)
C120 C119 H11C 109.5
C120 C119 H11D 109.5
H11C C119 H11D 109.5
C120 C119 H11E 109.5
H11C C119 H11E 109.5
H11D C119 H11E 109.5
N2 C120 C119 176.7(16)
C122 C121 H12C 109.5
C122 C121 H12D 109.5
H12C C121 H12D 109.5
C122 C121 H12E 109.5
H12C C121 H12E 109.5
H12D C121 H12E 109.5
N3 C122 C121 178.9(15)
C124 C123 H12F 109.5
C124 C123 H12G 109.5
H12F C123 H12G 109.5
C124 C123 H12H 109.5
H12F C123 H12H 109.5
H12G C123 H12H 109.5
N4 C124 C123 178.6(11)
C126 C125 H12I 109.5
C126 C125 H12J 109.5
H12I C125 H12J 109.5
C126 C125 H12K 109.5
H12I C125 H12K 109.5
H12J C125 H12K 109.5
N5 C126 C125 178.7(11)
C118 C117 H11F 109.5
C118 C117 H11G 109.5
H11F C117 H11G 109.5
C118 C117 H11H 109.5
H11F C117 H11H 109.5
H11G C117 H11H 109.5
C4 O1 C7 119.9(7)
C8 O2 C9 112.0(7)
C10 O3 C11 113.8(7)
C12 O4 C13 111.6(7)
C14 O5 C15 111.9(8)
C17 O6 C16 117.9(7)
C50 O7 C53 119.2(6)
C54 O8 C55 112.4(7)
C56 O9 C57 115.7(9)
C58 O10 C59 111.6(9)
Cl4 C116 Cl6 119.4(10)
Cl4 C116 Cl5 107.2(9)
Cl6 C116 Cl5 105.8(8)
Cl4 C116 H116 108.0
Cl6 C116 H116 108.0
Cl5 C116 H116 108.0
Cl4' C216 Cl5' 113.9(13)
Cl4' C216 Cl6' 114.5(13)
Cl5' C216 Cl6' 113.7(13)
Cl4' C216 H216 104.4
Cl5' C216 H216 104.4
Cl6' C216 H216 104.4
Cl8 C127 Cl7 109.4(9)
Cl8 C127 Cl9 114.0(9)
Cl7 C127 Cl9 105.9(8)
Cl8 C127 H127 109.1
Cl7 C127 H127 109.1
Cl9 C127 H127 109.1
Cl7' C227 Cl9' 107.9(9)
Cl7' C227 Cl8' 107.6(9)
Cl9' C227 Cl8' 119.5(11)
Cl7' C227 H227 107.1
Cl9' C227 H227 107.1
Cl8' C227 H227 107.1

loop_
_geom_bond_atom_site_label_1
_geom_bond_atom_site_label_2
_geom_bond_distance
C1 C2 1.362(15)
C1 C6 1.382(12)
C1 C24 1.479(13)
C2 C3 1.426(14)
C2 H2 0.9500
C3 C4 1.403(12)
C3 H3 0.9500
C4 O1 1.369(10)
C4 C5 1.382(14)
C5 C6 1.426(12)
C5 H5 0.9500
C6 H6 0.9500
C7 O1 1.419(13)
C7 C8 1.498(11)
C7 H7A 0.9900
C7 H7B 0.9900
C8 O2 1.400(10)
C8 H8A 0.9900
C8 H8B 0.9900
C9 O2 1.423(8)
C9 C10 1.548(12)
C9 H9A 0.9900
C9 H9B 0.9900
C10 O3 1.406(10)
C10 H10A 0.9900
C10 H10B 0.9900
C11 O3 1.423(10)
C11 C12 1.485(13)
C11 H11A 0.9900
C11 H11B 0.9900
C12 O4 1.409(10)
C12 H12A 0.9900
C12 H12B 0.9900
C13 O4 1.435(11)
C13 C14 1.484(14)
C13 H13A 0.9900
C13 H13B 0.9900
C14 O5 1.395(13)
C14 H14A 0.9900
C14 H14B 0.9900
C15 O5 1.450(10)
C15 C16 1.494(15)
C15 H15A 0.9900
C15 H15B 0.9900
C16 O6 1.412(11)
C16 H16A 0.9900
C16 H16B 0.9900
C17 C22 1.366(10)
C17 O6 1.373(8)
C17 C18 1.392(11)
C18 C19 1.363(10)
C18 H18 0.9500
C19 C20 1.447(10)
C19 H19 0.9500
C20 C21 1.392(11)
C20 C23 1.453(10)
C21 C22 1.391(11)
C21 H21 0.9500
C22 H22 0.9500
C23 C24 1.359(11)
C23 C31 1.505(11)
C24 C25 1.520(11)
C25 C26 1.339(15)
C25 C30 1.431(16)
C26 C27 1.388(11)
C26 H26 0.9500
C27 C28 1.374(14)
C27 H27 0.9500
C28 C29 1.410(14)
C28 C114 1.452(11)
C29 C30 1.369(11)
C29 H29 0.9500
C30 H30 0.9500
C31 C36 1.386(15)
C31 C32 1.389(12)
C32 C33 1.376(10)
C32 H32 0.9500
C33 C34 1.393(13)
C33 H33 0.9500
C34 C35 1.411(12)
C34 C37 1.443(12)
C35 C36 1.389(13)
C35 H35 0.9500
C36 H36 0.9500
C37 C38 1.203(11)
C38 C39 1.425(11)
C39 C44 1.369(11)
C39 C40 1.411(10)
C40 C41 1.396(10)
C40 H40 0.9500
C41 C42 1.375(10)
C41 H41 0.9500
C42 C43 1.416(10)
C42 C45 1.467(10)
C43 C44 1.376(10)
C43 H43 0.9500
C44 H44 0.9500
C45 C46 1.357(10)
C45 C47 1.486(10)
C46 C69 1.490(9)
C46 C66 1.500(10)
C47 C48 1.385(10)
C47 C52 1.400(11)
C48 C49 1.400(9)
C48 H48 0.9500
C49 C50 1.388(10)
C49 H49 0.9500
C50 C51 1.368(11)
C50 O7 1.382(8)
C51 C52 1.376(10)
C51 H51 0.9500
C52 H52 0.9500
C53 O7 1.414(10)
C53 C54 1.494(11)
C53 H53A 0.9900
C53 H53B 0.9900
C54 O8 1.406(10)
C54 H54A 0.9900
C54 H54B 0.9900
C55 O8 1.411(9)
C55 C56 1.522(14)
C55 H55A 0.9900
C55 H55B 0.9900
C56 O9 1.378(13)
C56 H56A 0.9900
C56 H56B 0.9900
C57 C58 1.452(17)
C57 O9 1.459(12)
C57 H57A 0.9900
C57 H57B 0.9900
C58 O10 1.387(12)
C58 H58A 0.9900
C58 H58B 0.9900
C59 O10 1.421(14)
C59 C60 1.443(14)
C59 H59A 0.9900
C59 H59B 0.9900
C60 O11' 1.398(9)
C60 O11 1.485(9)
C60 H60A 0.9815
C60 H60B 0.9983
C60 H60C 0.9900
C60 H60D 0.9901
O11 C61 1.417(9)
C61 C62 1.504(10)
C61 H61A 0.9900
C61 H61B 0.9900
C62 O12 1.455(9)
C62 H62A 0.9900
C62 H62B 0.9900
O11' C61' 1.449(10)
C62' O12 1.439(10)
C62' C61' 1.506(10)
C62' H62C 0.9900
C62' H62D 0.9900
C61' H61C 0.9900
C61' H61D 0.9900
O12 C63 1.366(9)
C63 C68 1.385(12)
C63 C64 1.394(11)
C64 C65 1.389(10)
C64 H64 0.9500
C65 C66 1.387(11)
C65 H65 0.9500
C66 C67 1.392(10)
C67 C68 1.395(11)
C67 H67 0.9500
C68 H68 0.9500
C69 C70 1.398(9)
C69 C74 1.403(9)
C70 C71 1.372(10)
C70 H70 0.9500
C71 C72 1.395(9)
C71 H71 0.9500
C72 C73 1.392(10)
C72 C75 1.413(10)
C73 C74 1.368(9)
C73 H73 0.9500
C74 H74 0.9500
C75 C76 1.225(10)
C76 C77 1.430(10)
C77 C82 1.373(10)
C77 C78 1.381(10)
C78 C79 1.372(10)
C78 H78 0.9500
C79 C80 1.381(9)
C79 H79 0.9500
C80 C81 1.412(10)
C80 C83 1.461(9)
C81 C82 1.379(10)
C81 H81 0.9500
C82 H82 0.9500
C83 C84 1.373(9)
C83 C85 1.488(9)
C84 C107 1.486(9)
C84 C104 1.495(9)
C85 C86 1.384(10)
C85 C90 1.401(10)
C86 C87 1.400(10)
C86 H86 0.9500
C87 C88 1.368(12)
C87 H87 0.9500
C88 O13 1.375(6)
C88 C89 1.381(12)
C89 C90 1.361(9)
C89 H89 0.9500
C90 H90 0.9500
O13 C91 1.450(8)
C91 C92 1.486(9)
C91 H91A 0.9900
C91 H91B 0.9900
C92 O14 1.393(9)
C92 H92A 0.9900
C92 H92B 0.9900
O14 C93 1.319(8)
C93 C94 1.494(8)
C93 H93A 0.9900
C93 H93B 0.9900
C94 O15 1.460(8)
C94 H94A 0.9900
C94 H94B 0.9900
O15 C95 1.303(8)
C95 C96 1.484(8)
C95 H95A 0.9900
C95 H95B 0.9900
C96 O16 1.435(8)
C96 H96A 0.9900
C96 H96B 0.9900
O16 C97 1.444(9)
C97 C98 1.539(9)
C97 H97A 0.9900
C97 H97B 0.9900
C98 O17 1.402(8)
C98 H98A 0.9900
C98 H98B 0.9900
O17 C99 1.439(8)
C99 C100 1.544(9)
C99 H99A 0.9900
C99 H99B 0.9900
C100 O18 1.399(9)
C100 H10C 0.9900
C100 H10D 0.9900
O18 C101 1.369(8)
C101 C102 1.322(17)
C101 C106 1.356(17)
C102 C103 1.369(12)
C102 H102 0.9500
C103 C104 1.388(12)
C103 H103 0.9500
C104 C105 1.387(12)
C105 C106 1.426(14)
C105 H105 0.9500
C106 H106 0.9500
C107 C108 1.390(10)
C107 C112 1.402(9)
C108 C109 1.379(10)
C108 H108 0.9500
C109 C110 1.408(10)
C109 H109 0.9500
C110 C111 1.380(10)
C110 C113 1.414(10)
C111 C112 1.389(10)
C111 H111 0.9500
C112 H112 0.9500
C113 C114 1.206(10)
C115 Cl2 1.751(11)
C115 Cl3 1.752(11)
C115 Cl1 1.772(9)
C115 H115 1.0000
N1 C118 1.22(2)
C118 C117 1.24(2)
C119 C120 1.46(2)
C119 H11C 0.9800
C119 H11D 0.9800
C119 H11E 0.9800
C120 N2 1.155(18)
C121 C122 1.382(14)
C121 H12C 0.9800
C121 H12D 0.9800
C121 H12E 0.9800
C122 N3 1.102(13)
C123 C124 1.446(14)
C123 H12F 0.9800
C123 H12G 0.9800
C123 H12H 0.9800
C124 N4 1.147(12)
C125 C126 1.385(16)
C125 H12I 0.9800
C125 H12J 0.9800
C125 H12K 0.9800
C126 N5 1.095(13)
C117 H11F 0.9800
C117 H11G 0.9800
C117 H11H 0.9800
C116 Cl4 1.746(9)
C116 Cl6 1.746(10)
C116 Cl5 1.758(9)
C116 H116 1.0000
C216 Cl4' 1.737(10)
C216 Cl5' 1.743(10)
C216 Cl6' 1.744(10)
C216 H216 1.0000
C127 Cl8 1.722(10)
C127 Cl7 1.734(10)
C127 Cl9 1.752(10)
C127 H127 1.0000
C227 Cl7' 1.711(9)
C227 Cl9' 1.751(9)
C227 Cl8' 1.753(9)
C227 H227 1.0000

loop_
_geom_torsion_atom_site_label_1
_geom_torsion_atom_site_label_2
_geom_torsion_atom_site_label_3
_geom_torsion_atom_site_label_4
_geom_torsion
C6 C1 C2 C3 -1.5(15)
C24 C1 C2 C3 -177.9(9)
C1 C2 C3 C4 6.0(15)
C2 C3 C4 O1 176.4(8)
C2 C3 C4 C5 -6.1(14)
O1 C4 C5 C6 179.8(8)
C3 C4 C5 C6 2.1(14)
C2 C1 C6 C5 -2.9(14)
C24 C1 C6 C5 173.5(8)
C4 C5 C6 C1 2.6(13)
O1 C7 C8 O2 75.9(9)
O2 C9 C10 O3 65.4(9)
O3 C11 C12 O4 -73.4(10)
O4 C13 C14 O5 -66.0(11)
O5 C15 C16 O6 69.6(9)
C22 C17 C18 C19 -5.8(16)
O6 C17 C18 C19 178.6(9)
C17 C18 C19 C20 4.7(17)
C18 C19 C20 C21 0.2(16)
C18 C19 C20 C23 177.2(11)
C19 C20 C21 C22 -4.0(16)
C23 C20 C21 C22 178.9(11)
O6 C17 C22 C21 177.0(10)
C18 C17 C22 C21 2.0(16)
C20 C21 C22 C17 3.0(17)
C21 C20 C23 C24 -143.8(12)
C19 C20 C23 C24 39.4(17)
C21 C20 C23 C31 35.4(16)
C19 C20 C23 C31 -141.4(11)
C20 C23 C24 C1 9.6(18)
C31 C23 C24 C1 -169.6(10)
C20 C23 C24 C25 -175.0(10)
C31 C23 C24 C25 5.8(17)
C2 C1 C24 C23 55.2(16)
C6 C1 C24 C23 -121.2(11)
C2 C1 C24 C25 -120.5(11)
C6 C1 C24 C25 63.2(13)
C23 C24 C25 C26 -129.1(11)
C1 C24 C25 C26 46.8(12)
C23 C24 C25 C30 51.3(14)
C1 C24 C25 C30 -132.9(9)
C30 C25 C26 C27 -5.4(12)
C24 C25 C26 C27 175.0(7)
C25 C26 C27 C28 2.6(13)
C26 C27 C28 C29 1.3(12)
C26 C27 C28 C114 -177.4(7)
C27 C28 C29 C30 -2.2(11)
C114 C28 C29 C30 176.5(7)
C28 C29 C30 C25 -0.6(11)
C26 C25 C30 C29 4.4(12)
C24 C25 C30 C29 -175.9(7)
C24 C23 C31 C36 -126.0(11)
C20 C23 C31 C36 54.7(13)
C24 C23 C31 C32 56.0(14)
C20 C23 C31 C32 -123.3(9)
C36 C31 C32 C33 1.8(12)
C23 C31 C32 C33 179.7(7)
C31 C32 C33 C34 -1.8(12)
C32 C33 C34 C35 2.4(12)
C32 C33 C34 C37 179.5(8)
C33 C34 C35 C36 -3.0(13)
C37 C34 C35 C36 179.8(8)
C32 C31 C36 C35 -2.5(13)
C23 C31 C36 C35 179.6(8)
C34 C35 C36 C31 3.1(13)
C44 C39 C40 C41 0.7(11)
C38 C39 C40 C41 179.4(7)
C39 C40 C41 C42 1.1(11)
C40 C41 C42 C43 -2.8(11)
C40 C41 C42 C45 175.8(7)
C41 C42 C43 C44 2.9(11)
C45 C42 C43 C44 -175.8(7)
C40 C39 C44 C43 -0.6(12)
C38 C39 C44 C43 -179.3(8)
C42 C43 C44 C39 -1.2(12)
C41 C42 C45 C46 -44.3(11)
C43 C42 C45 C46 134.2(8)
C41 C42 C45 C47 139.3(7)
C43 C42 C45 C47 -42.2(10)
C42 C45 C46 C69 -7.4(11)
C47 C45 C46 C69 168.7(7)
C42 C45 C46 C66 174.2(7)
C47 C45 C46 C66 -9.6(11)
C46 C45 C47 C48 -61.6(10)
C42 C45 C47 C48 114.9(8)
C46 C45 C47 C52 123.5(8)
C42 C45 C47 C52 -60.0(9)
C52 C47 C48 C49 1.2(10)
C45 C47 C48 C49 -173.8(6)
C47 C48 C49 C50 -3.1(11)
C48 C49 C50 C51 2.5(11)
C48 C49 C50 O7 -176.1(7)
O7 C50 C51 C52 178.6(7)
C49 C50 C51 C52 -0.1(12)
C50 C51 C52 C47 -1.9(12)
C48 C47 C52 C51 1.3(11)
C45 C47 C52 C51 176.3(7)
O7 C53 C54 O8 -68.7(9)
O8 C55 C56 O9 -65.4(10)
O9 C57 C58 O10 77.1(11)
O10 C59 C60 O11' 47(2)
O10 C59 C60 O11 66.3(14)
C59 C60 O11 C61 155.3(14)
C60 O11 C61 C62 73.2(19)
O11 C61 C62 O12 73(2)
C59 C60 O11' C61' 172.1(15)
C60 O11' C61' C62' -171.9(16)
O12 C62' C61' O11' -60(2)
C61' C62' O12 C63 -87.5(17)
C61 C62 O12 C63 -169.6(12)
C62' O12 C63 C68 176.3(9)
C62 O12 C63 C68 151.9(12)
C62' O12 C63 C64 -4.5(14)
C62 O12 C63 C64 -28.9(15)
O12 C63 C64 C65 177.5(8)
C68 C63 C64 C65 -3.3(12)
C63 C64 C65 C66 1.1(12)
C64 C65 C66 C67 2.9(11)
C64 C65 C66 C46 -177.2(7)
C45 C46 C66 C65 134.4(8)
C69 C46 C66 C65 -44.1(10)
C45 C46 C66 C67 -45.7(11)
C69 C46 C66 C67 135.8(7)
C65 C66 C67 C68 -4.8(11)
C46 C66 C67 C68 175.3(7)
O12 C63 C68 C67 -179.3(7)
C64 C63 C68 C67 1.5(13)
C66 C67 C68 C63 2.7(13)
C45 C46 C69 C70 132.2(8)
C66 C46 C69 C70 -49.3(10)
C45 C46 C69 C74 -45.6(11)
C66 C46 C69 C74 132.9(7)
C74 C69 C70 C71 5.0(11)
C46 C69 C70 C71 -172.9(7)
C69 C70 C71 C72 -3.3(12)
C70 C71 C72 C73 -1.1(12)
C70 C71 C72 C75 -179.7(8)
C71 C72 C73 C74 3.7(11)
C75 C72 C73 C74 -177.7(7)
C72 C73 C74 C69 -1.9(12)
C70 C69 C74 C73 -2.4(11)
C46 C69 C74 C73 175.5(7)
C82 C77 C78 C79 1.4(11)
C76 C77 C78 C79 -179.1(7)
C77 C78 C79 C80 2.8(12)
C78 C79 C80 C81 -5.1(11)
C78 C79 C80 C83 178.4(7)
C79 C80 C81 C82 3.5(11)
C83 C80 C81 C82 -179.8(7)
C78 C77 C82 C81 -2.9(12)
C76 C77 C82 C81 177.6(7)
C80 C81 C82 C77 0.4(12)
C79 C80 C83 C84 -135.3(8)
C81 C80 C83 C84 48.3(11)
C79 C80 C83 C85 47.7(10)
C81 C80 C83 C85 -128.7(7)
C80 C83 C84 C107 13.1(11)
C85 C83 C84 C107 -170.0(7)
C80 C83 C84 C104 -162.7(7)
C85 C83 C84 C104 14.1(11)
C84 C83 C85 C86 -139.3(7)
C80 C83 C85 C86 37.7(10)
C84 C83 C85 C90 42.0(10)
C80 C83 C85 C90 -141.0(7)
C90 C85 C86 C87 -4.3(10)
C83 C85 C86 C87 176.9(6)
C85 C86 C87 C88 2.0(11)
C86 C87 C88 O13 -178.4(7)
C86 C87 C88 C89 3.0(11)
C87 C88 C89 C90 -5.3(11)
O13 C88 C89 C90 175.9(6)
C88 C89 C90 C85 2.8(11)
C86 C85 C90 C89 2.0(10)
C83 C85 C90 C89 -179.3(6)
C87 C88 O13 C91 14.4(11)
C89 C88 O13 C91 -167.0(8)
C88 O13 C91 C92 -172.1(9)
O13 C91 C92 O14 -62.1(15)
C91 C92 O14 C93 -63.0(16)
C92 O14 C93 C94 -144.4(11)
O14 C93 C94 O15 -103.3(13)
C93 C94 O15 C95 171.9(10)
C94 O15 C95 C96 104.4(12)
O15 C95 C96 O16 57.7(16)
C95 C96 O16 C97 -169.4(13)
C96 O16 C97 C98 -175.0(12)
O16 C97 C98 O17 62.9(17)
C97 C98 O17 C99 173.5(10)
C98 O17 C99 C100 96.1(15)
O17 C99 C100 O18 -62.0(17)
C99 C100 O18 C101 174.3(9)
C100 O18 C101 C102 -167.3(11)
C100 O18 C101 C106 12.4(18)
C106 C101 C102 C103 0.0(17)
O18 C101 C102 C103 179.7(8)
C101 C102 C103 C104 0.7(15)
C102 C103 C104 C105 0.1(12)
C102 C103 C104 C84 176.4(8)
C83 C84 C104 C105 -134.0(8)
C107 C84 C104 C105 49.9(10)
C83 C84 C104 C103 49.8(11)
C107 C84 C104 C103 -126.3(7)
C103 C104 C105 C106 -1.4(12)
C84 C104 C105 C106 -177.7(8)
C102 C101 C106 C105 -1.4(17)
O18 C101 C106 C105 178.9(9)
C104 C105 C106 C101 2.1(15)
C83 C84 C107 C108 46.7(11)
C104 C84 C107 C108 -137.1(8)
C83 C84 C107 C112 -134.6(8)
C104 C84 C107 C112 41.5(10)
C112 C107 C108 C109 0.4(12)
C84 C107 C108 C109 179.1(7)
C107 C108 C109 C110 0.2(13)
C108 C109 C110 C111 -0.1(13)
C108 C109 C110 C113 -179.3(8)
C109 C110 C111 C112 -0.8(13)
C113 C110 C111 C112 178.4(8)
C110 C111 C112 C107 1.5(12)
C108 C107 C112 C111 -1.3(11)
C84 C107 C112 C111 -180.0(7)
C5 C4 O1 C7 -169.9(8)
C3 C4 O1 C7 7.7(14)
C8 C7 O1 C4 -162.4(7)
C7 C8 O2 C9 177.5(7)
C10 C9 O2 C8 -173.7(7)
C9 C10 O3 C11 -177.5(7)
C12 C11 O3 C10 172.4(7)
C11 C12 O4 C13 178.3(8)
C14 C13 O4 C12 178.4(9)
C13 C14 O5 C15 -167.6(8)
C16 C15 O5 C14 -173.2(8)
C22 C17 O6 C16 23.3(14)
C18 C17 O6 C16 -161.5(9)
C15 C16 O6 C17 71.1(10)
C51 C50 O7 C53 173.0(7)
C49 C50 O7 C53 -8.4(11)
C54 C53 O7 C50 160.7(7)
C53 C54 O8 C55 -176.8(8)
C56 C55 O8 C54 173.4(8)
C55 C56 O9 C57 -176.1(7)
C58 C57 O9 C56 179.5(9)
C57 C58 O10 C59 -175.9(9)
C60 C59 O10 C58 178.5(9)
